data_8106393
loop_
_publ_author_name
'Xin-Hong, Chang'

_publ_section_title
;
 Crystal structure of poly[(\m4-5-tert-butylisophthalato-\k4
 O:O&#x2032;:O&#x2032;&#x2032;:O&#x2032;&#x2032;&#x2032;)-(1,3-dimethyl-2-imidazolidinone-\kO)zinc(II)]
 C17H22N2O5Zn
;
_journal_issue 6
_journal_name_full 'Zeitschrift f\"ur Kristallographie - New Crystal Structures'
_journal_page_first 1043
_journal_page_last 1045
_journal_paper_doi 10.1515/ncrs-2018-0161
_journal_volume 233
_journal_year 2018
_chemical_formula_sum 'C17 H22 N2 O5 Zn'
_chemical_formula_weight 399.74
_space_group_IT_number 14
_space_group_name_Hall '-P 2ybc'
_space_group_name_H-M_alt 'P 1 21/c 1'
_symmetry_cell_setting monoclinic
_symmetry_space_group_name_H-M 'P 1 21/c 1'
_atom_sites_solution_hydrogens geom
_atom_sites_solution_primary direct
_atom_sites_solution_secondary difmap
_cell_angle_alpha 90.00
_cell_angle_beta 107.145(2)
_cell_angle_gamma 90.00
_cell_formula_units_Z 4
_cell_length_a 12.577(3)
_cell_length_b 10.932(2)
_cell_length_c 14.726(3)
_cell_measurement_reflns_used 3627
_cell_measurement_temperature 296(2)
_cell_measurement_theta_max 24.67
_cell_measurement_theta_min 2.36
_cell_volume 1934.7(7)
_computing_cell_refinement 'Bruker SMART'
_computing_data_collection 'Bruker SMART'
_computing_data_reduction 'Bruker SAINT'
_computing_molecular_graphics 'Bruker SHELXTL'
_computing_publication_material 'Bruker SHELXTL'
_computing_structure_refinement 'SHELXL-97 (Sheldrick, 1997)'
_computing_structure_solution 'SHELXS-97 (Sheldrick, 1990)'
_diffrn_ambient_temperature 296(2)
_diffrn_measured_fraction_theta_full 0.998
_diffrn_measured_fraction_theta_max 0.998
_diffrn_measurement_device_type 'CCD area detector'
_diffrn_measurement_method 'phi and omega scans'
_diffrn_radiation_monochromator graphite
_diffrn_radiation_source 'fine-focus sealed tube'
_diffrn_radiation_type MoK\a
_diffrn_radiation_wavelength 0.71073
_diffrn_reflns_av_R_equivalents 0.0000
_diffrn_reflns_av_sigmaI/netI 0.0397
_diffrn_reflns_limit_h_max 15
_diffrn_reflns_limit_h_min -15
_diffrn_reflns_limit_k_max 13
_diffrn_reflns_limit_k_min -13
_diffrn_reflns_limit_l_max 17
_diffrn_reflns_limit_l_min -16
_diffrn_reflns_number 3592
_diffrn_reflns_theta_full 25.50
_diffrn_reflns_theta_max 25.50
_diffrn_reflns_theta_min 2.36
_diffrn_standards_number 0
_exptl_absorpt_coefficient_mu 1.297
_exptl_absorpt_correction_T_max 0.8705
_exptl_absorpt_correction_T_min 0.6817
_exptl_absorpt_correction_type multi-scan
_exptl_absorpt_process_details sadabs
_exptl_crystal_colour colourless
_exptl_crystal_density_diffrn 1.372
_exptl_crystal_density_method 'not measured'
_exptl_crystal_description block
_exptl_crystal_F_000 832
_exptl_crystal_size_max 0.32
_exptl_crystal_size_mid 0.15
_exptl_crystal_size_min 0.11
_refine_diff_density_max 0.485
_refine_diff_density_min -0.421
_refine_diff_density_rms 0.067
_refine_ls_extinction_method none
_refine_ls_goodness_of_fit_ref 1.022
_refine_ls_hydrogen_treatment constr
_refine_ls_matrix_type full
_refine_ls_number_parameters 245
_refine_ls_number_reflns 3592
_refine_ls_number_restraints 60
_refine_ls_restrained_S_all 1.077
_refine_ls_R_factor_all 0.0474
_refine_ls_R_factor_gt 0.0329
_refine_ls_shift/su_max 0.000
_refine_ls_shift/su_mean 0.000
_refine_ls_structure_factor_coef Fsqd
_refine_ls_weighting_details 'calc w=1/[\s^2^(Fo^2^)+(0.0334P)^2^+0.8692P] where P=(Fo^2^+2Fc^2^)/3'
_refine_ls_weighting_scheme calc
_refine_ls_wR_factor_gt 0.0740
_refine_ls_wR_factor_ref 0.0808
_reflns_number_gt 2894
_reflns_number_total 3592
_reflns_threshold_expression >2sigma(I)
_cod_data_source_file suppl_ncrs-2018-0161_suppl.cif
_cod_data_source_block bb
_cod_depositor_comments
;
The following automatic conversions were performed:

data item '_symmetry_cell_setting' value 'Monoclinic' was changed to
'monoclinic' in accordance with the built-in table derived from the
CIF Core dictionary named 'cif_core.dic' version 2.4.5 last updated
on 2014-11-21.

Automatic conversion script
Id: cif_fix_values 8738 2021-04-28 16:35:53Z antanas 
;
_cod_original_sg_symbol_H-M P2(1)/c
_cod_database_code 8106393

loop_
_symmetry_equiv_pos_as_xyz
'x, y, z'
'-x, y+1/2, -z+1/2'
'-x, -y, -z'
'x, -y-1/2, z-1/2'

loop_
_atom_site_label
_atom_site_type_symbol
_atom_site_fract_x
_atom_site_fract_y
_atom_site_fract_z
_atom_site_U_iso_or_equiv
_atom_site_adp_type
_atom_site_occupancy
_atom_site_symmetry_multiplicity
_atom_site_calc_flag
_atom_site_refinement_flags
_atom_site_disorder_assembly
_atom_site_disorder_group
C10 C 0.5306(8) 0.6354(7) 0.4032(9) 0.099(3) Uani 0.544(8) 1 d PDU A 1
H10A H 0.5041 0.5774 0.3526 0.149 Uiso 0.544(8) 1 calc PR A 1
H10B H 0.5040 0.6131 0.4557 0.149 Uiso 0.544(8) 1 calc PR A 1
H10C H 0.6105 0.6356 0.4233 0.149 Uiso 0.544(8) 1 calc PR A 1
C11 C 0.5263(12) 0.7905(12) 0.2799(8) 0.107(3) Uani 0.544(8) 1 d PDU A 1
H11A H 0.6058 0.7984 0.2990 0.160 Uiso 0.544(8) 1 calc PR A 1
H11B H 0.4930 0.8651 0.2505 0.160 Uiso 0.544(8) 1 calc PR A 1
H11C H 0.5043 0.7243 0.2355 0.160 Uiso 0.544(8) 1 calc PR A 1
C12 C 0.5397(9) 0.8569(9) 0.4434(8) 0.102(3) Uani 0.544(8) 1 d PDU A 1
H12A H 0.6190 0.8553 0.4560 0.153 Uiso 0.544(8) 1 calc PR A 1
H12B H 0.5211 0.8374 0.5004 0.153 Uiso 0.544(8) 1 calc PR A 1
H12C H 0.5122 0.9370 0.4219 0.153 Uiso 0.544(8) 1 calc PR A 1
C10' C 0.5402(11) 0.6754(11) 0.3176(10) 0.099(3) Uani 0.456(8) 1 d PD A 2
H10D H 0.6186 0.6916 0.3335 0.149 Uiso 0.456(8) 1 calc PR A 2
H10E H 0.5074 0.6835 0.2502 0.149 Uiso 0.456(8) 1 calc PR A 2
H10F H 0.5287 0.5937 0.3367 0.149 Uiso 0.456(8) 1 calc PR A 2
C11' C 0.5187(11) 0.8964(8) 0.3496(11) 0.107(3) Uani 0.456(8) 1 d PD A 2
H11D H 0.5957 0.9106 0.3830 0.160 Uiso 0.456(8) 1 calc PR A 2
H11E H 0.4733 0.9526 0.3719 0.160 Uiso 0.456(8) 1 calc PR A 2
H11F H 0.5067 0.9083 0.2828 0.160 Uiso 0.456(8) 1 calc PR A 2
C12' C 0.5297(15) 0.7451(12) 0.4758(8) 0.102(3) Uani 0.456(8) 1 d PD A 2
H12D H 0.5118 0.6637 0.4909 0.153 Uiso 0.456(8) 1 calc PR A 2
H12E H 0.4948 0.8033 0.5067 0.153 Uiso 0.456(8) 1 calc PR A 2
H12F H 0.6089 0.7564 0.4973 0.153 Uiso 0.456(8) 1 calc PR A 2
Zn1 Zn 0.08568(2) 0.40200(3) 0.02282(3) 0.02324(11) Uani 1 1 d . . .
O1 O 0.1665(3) 0.5040(3) 0.1369(2) 0.0460(9) Uani 1 1 d . . .
O2 O 0.0312(2) 0.6453(3) 0.1019(2) 0.0440(7) Uani 1 1 d . . .
O3 O 0.0278(2) 0.8554(3) 0.4080(2) 0.0452(8) Uani 1 1 d . . .
O4 O 0.1619(3) 0.9957(3) 0.4460(2) 0.0454(8) Uani 1 1 d . . .
O5 O 0.17793(15) 0.2530(2) 0.0435(5) 0.0424(5) Uani 1 1 d . . .
N1 N 0.1615(4) 0.0688(4) 0.1119(3) 0.0656(13) Uani 1 1 d . . .
N2 N 0.1648(4) 0.0722(4) -0.0347(3) 0.0666(13) Uani 1 1 d . . .
C1 C 0.1852(3) 0.6793(3) 0.2346(2) 0.0283(8) Uani 1 1 d . . .
C2 C 0.1271(2) 0.7510(3) 0.2797(5) 0.0279(6) Uani 1 1 d . . .
H2 H 0.0497 0.7497 0.2600 0.033 Uiso 1 1 calc R . .
C3 C 0.1836(3) 0.8260(3) 0.3552(3) 0.0281(8) Uani 1 1 d . . .
C4 C 0.2985(3) 0.8323(4) 0.3809(3) 0.0370(10) Uani 1 1 d . . .
H4 H 0.3356 0.8868 0.4282 0.044 Uiso 1 1 calc R . .
C5 C 0.3594(2) 0.7592(3) 0.3375(7) 0.0422(8) Uani 1 1 d . A .
C6 C 0.3007(3) 0.6817(4) 0.2645(3) 0.0375(10) Uani 1 1 d . . .
H6 H 0.3399 0.6305 0.2353 0.045 Uiso 1 1 calc R . .
C7 C 0.1226(3) 0.6031(4) 0.1511(3) 0.0314(9) Uani 1 1 d . . .
C8 C 0.1190(3) 0.8988(4) 0.4074(3) 0.0307(8) Uani 1 1 d . . .
C9 C 0.4874(3) 0.7642(4) 0.3677(6) 0.0705(13) Uani 1 1 d DU . .
C13 C 0.1674(2) 0.1398(3) 0.0400(4) 0.0355(7) Uani 1 1 d . . .
C14 C 0.1595(7) -0.0583(5) 0.0877(6) 0.091(2) Uani 1 1 d . . .
H14A H 0.0929 -0.0978 0.0939 0.109 Uiso 1 1 calc R . .
H14B H 0.2243 -0.1005 0.1277 0.109 Uiso 1 1 calc R . .
C15 C 0.1604(7) -0.0563(5) -0.0144(6) 0.093(2) Uani 1 1 d . . .
H15A H 0.2249 -0.0989 -0.0219 0.111 Uiso 1 1 calc R . .
H15B H 0.0936 -0.0936 -0.0557 0.111 Uiso 1 1 calc R . .
C16 C 0.1677(6) 0.1145(6) 0.2052(4) 0.091(2) Uani 1 1 d . . .
H16A H 0.1707 0.2022 0.2050 0.136 Uiso 1 1 calc R . .
H16B H 0.2333 0.0830 0.2506 0.136 Uiso 1 1 calc R . .
H16C H 0.1031 0.0886 0.2222 0.136 Uiso 1 1 calc R . .
C17 C 0.1715(6) 0.1177(6) -0.1239(4) 0.099(2) Uani 1 1 d . . .
H17A H 0.1715 0.2055 -0.1228 0.148 Uiso 1 1 calc R . .
H17B H 0.1086 0.0891 -0.1739 0.148 Uiso 1 1 calc R . .
H17C H 0.2388 0.0890 -0.1347 0.148 Uiso 1 1 calc R . .

loop_
_atom_site_aniso_label
_atom_site_aniso_U_11
_atom_site_aniso_U_22
_atom_site_aniso_U_33
_atom_site_aniso_U_23
_atom_site_aniso_U_13
_atom_site_aniso_U_12
C10 0.040(3) 0.113(5) 0.135(8) -0.011(5) 0.010(5) 0.021(4)
C11 0.052(5) 0.140(7) 0.142(6) -0.005(5) 0.051(5) -0.028(5)
C12 0.037(4) 0.125(6) 0.125(6) -0.045(6) -0.004(4) 0.002(5)
C10' 0.040(3) 0.113(5) 0.135(8) -0.011(5) 0.010(5) 0.021(4)
C11' 0.052(5) 0.140(7) 0.142(6) -0.005(5) 0.051(5) -0.028(5)
C12' 0.037(4) 0.125(6) 0.125(6) -0.045(6) -0.004(4) 0.002(5)
Zn1 0.02635(17) 0.01722(16) 0.0266(2) 0.0007(2) 0.0085(2) 0.00171(13)
O1 0.047(2) 0.042(2) 0.047(2) -0.0207(16) 0.0100(16) -0.0025(19)
O2 0.0440(19) 0.0436(17) 0.0344(16) -0.0094(13) -0.0041(14) 0.0007(14)
O3 0.0417(19) 0.0457(18) 0.0563(19) -0.0126(15) 0.0272(15) -0.0001(14)
O4 0.0434(19) 0.041(2) 0.054(2) -0.0246(16) 0.0189(16) -0.0031(18)
O5 0.0367(10) 0.0203(10) 0.069(3) 0.0032(13) 0.014(4) 0.0069(11)
N1 0.098(4) 0.036(2) 0.069(3) 0.012(2) 0.034(3) 0.003(2)
N2 0.100(4) 0.040(3) 0.055(3) -0.014(2) 0.014(3) 0.009(2)
C1 0.028(2) 0.028(2) 0.027(2) -0.0045(16) 0.0051(16) -0.0007(16)
C2 0.0250(12) 0.0279(13) 0.025(2) -0.0026(14) -0.002(4) 0.0002(14)
C3 0.031(2) 0.0243(19) 0.030(2) 0.0000(16) 0.0093(16) 0.0022(16)
C4 0.032(2) 0.036(2) 0.040(2) -0.0156(18) 0.0071(18) -0.0023(18)
C5 0.0255(14) 0.0466(18) 0.054(3) -0.015(2) 0.010(5) -0.0011(16)
C6 0.031(2) 0.039(2) 0.044(2) -0.0134(19) 0.0133(19) 0.0030(18)
C7 0.038(2) 0.031(2) 0.028(2) -0.0038(18) 0.0140(18) -0.008(2)
C8 0.032(2) 0.034(2) 0.0260(19) -0.0020(18) 0.0084(17) 0.0066(19)
C9 0.0278(16) 0.085(3) 0.096(4) -0.040(3) 0.014(4) -0.001(2)
C13 0.0290(16) 0.0261(16) 0.049(2) 0.002(2) 0.008(2) 0.0070(12)
C14 0.106(6) 0.032(3) 0.126(7) 0.015(4) 0.021(6) -0.004(4)
C15 0.096(5) 0.035(4) 0.134(7) -0.035(4) 0.014(6) 0.004(4)
C16 0.111(6) 0.108(5) 0.065(4) 0.026(4) 0.043(4) 0.021(4)
C17 0.117(6) 0.130(6) 0.049(4) 0.002(4) 0.024(4) 0.033(5)

loop_
_atom_type_symbol
_atom_type_description
_atom_type_scat_dispersion_real
_atom_type_scat_dispersion_imag
_atom_type_scat_source
C C 0.0033 0.0016 'International Tables Vol C Tables 4.2.6.8 and 6.1.1.4'
H H 0.0000 0.0000 'International Tables Vol C Tables 4.2.6.8 and 6.1.1.4'
N N 0.0061 0.0033 'International Tables Vol C Tables 4.2.6.8 and 6.1.1.4'
O O 0.0106 0.0060 'International Tables Vol C Tables 4.2.6.8 and 6.1.1.4'
Zn Zn 0.2839 1.4301 'International Tables Vol C Tables 4.2.6.8 and 6.1.1.4'

loop_
_geom_angle_atom_site_label_1
_geom_angle_atom_site_label_2
_geom_angle_atom_site_label_3
_geom_angle
_geom_angle_site_symmetry_1
_geom_angle_site_symmetry_3
C9 C10 H10A 109.5 . .
C9 C10 H10B 109.5 . .
C9 C10 H10C 109.5 . .
C9 C11 H11A 109.5 . .
C9 C11 H11B 109.5 . .
C9 C11 H11C 109.5 . .
C9 C12 H12A 109.5 . .
C9 C12 H12B 109.5 . .
C9 C12 H12C 109.5 . .
C9 C10' H10D 109.5 . .
C9 C10' H10E 109.5 . .
H10D C10' H10E 109.5 . .
C9 C10' H10F 109.5 . .
H10D C10' H10F 109.5 . .
H10E C10' H10F 109.5 . .
C9 C11' H11D 109.5 . .
C9 C11' H11E 109.5 . .
H11D C11' H11E 109.5 . .
C9 C11' H11F 109.5 . .
H11D C11' H11F 109.5 . .
H11E C11' H11F 109.5 . .
C9 C12' H12D 109.5 . .
C9 C12' H12E 109.5 . .
H12D C12' H12E 109.5 . .
C9 C12' H12F 109.5 . .
H12D C12' H12F 109.5 . .
H12E C12' H12F 109.5 . .
O5 Zn1 O4 100.89(18) . 4_575
O5 Zn1 O1 101.44(18) . .
O4 Zn1 O1 87.41(10) 4_575 .
O5 Zn1 O3 100.51(17) . 2_545
O4 Zn1 O3 158.59(12) 4_575 2_545
O1 Zn1 O3 88.70(13) . 2_545
O5 Zn1 O2 99.43(17) . 3_565
O4 Zn1 O2 88.36(13) 4_575 3_565
O1 Zn1 O2 159.13(13) . 3_565
O3 Zn1 O2 87.82(9) 2_545 3_565
O5 Zn1 Zn1 170.21(7) . 3_565
O4 Zn1 Zn1 84.64(10) 4_575 3_565
O1 Zn1 Zn1 86.78(10) . 3_565
O3 Zn1 Zn1 74.13(8) 2_545 3_565
O2 Zn1 Zn1 72.47(8) 3_565 3_565
C7 O1 Zn1 118.3(3) . .
C7 O2 Zn1 135.9(3) . 3_565
C8 O3 Zn1 133.5(3) . 2
C8 O4 Zn1 120.8(3) . 4_576
C13 O5 Zn1 139.91(19) . .
C13 N1 C14 111.6(5) . .
C13 N1 C16 123.8(4) . .
C14 N1 C16 124.4(5) . .
C13 N2 C17 125.3(4) . .
C13 N2 C15 111.5(5) . .
C17 N2 C15 123.1(5) . .
C2 C1 C6 119.6(3) . .
C2 C1 C7 119.2(3) . .
C6 C1 C7 121.1(3) . .
C1 C2 C3 120.2(2) . .
C1 C2 H2 119.9 . .
C3 C2 H2 119.9 . .
C4 C3 C2 119.6(3) . .
C4 C3 C8 120.9(3) . .
C2 C3 C8 119.6(4) . .
C3 C4 C5 121.3(4) . .
C3 C4 H4 119.3 . .
C5 C4 H4 119.3 . .
C4 C5 C6 117.8(3) . .
C4 C5 C9 121.3(6) . .
C6 C5 C9 120.9(6) . .
C1 C6 C5 121.4(4) . .
C1 C6 H6 119.3 . .
C5 C6 H6 119.3 . .
O2 C7 O1 126.4(4) . .
O2 C7 C1 116.1(4) . .
O1 C7 C1 117.6(4) . .
O3 C8 O4 126.6(4) . .
O3 C8 C3 116.2(4) . .
O4 C8 C3 117.2(4) . .
C10' C9 C12 130.1(6) . .
C10' C9 C12' 110.8(5) . .
C12 C9 C12' 51.9(5) . .
C10' C9 C11 53.6(7) . .
C12 C9 C11 108.6(5) . .
C12' C9 C11 142.9(6) . .
C10' C9 C5 114.5(7) . .
C12 C9 C5 115.4(6) . .
C12' C9 C5 107.9(10) . .
C11 C9 C5 109.2(9) . .
C10' C9 C11' 110.6(5) . .
C12 C9 C11' 54.5(6) . .
C12' C9 C11' 106.2(5) . .
C11 C9 C11' 61.3(6) . .
C5 C9 C11' 106.4(6) . .
C10' C9 C10 53.8(7) . .
C12 C9 C10 109.2(5) . .
C12' C9 C10 62.9(6) . .
C11 C9 C10 106.7(5) . .
C5 C9 C10 107.3(5) . .
C11' C9 C10 146.2(6) . .
O5 C13 N2 124.6(5) . .
O5 C13 N1 125.2(5) . .
N2 C13 N1 110.1(3) . .
N1 C14 C15 103.2(5) . .
N1 C14 H14A 111.1 . .
C15 C14 H14A 111.1 . .
N1 C14 H14B 111.1 . .
C15 C14 H14B 111.1 . .
H14A C14 H14B 109.1 . .
N2 C15 C14 103.5(5) . .
N2 C15 H15A 111.1 . .
C14 C15 H15A 111.1 . .
N2 C15 H15B 111.1 . .
C14 C15 H15B 111.1 . .
H15A C15 H15B 109.0 . .
N1 C16 H16A 109.5 . .
N1 C16 H16B 109.5 . .
H16A C16 H16B 109.5 . .
N1 C16 H16C 109.5 . .
H16A C16 H16C 109.5 . .
H16B C16 H16C 109.5 . .
N2 C17 H17A 109.5 . .
N2 C17 H17B 109.5 . .
H17A C17 H17B 109.5 . .
N2 C17 H17C 109.5 . .
H17A C17 H17C 109.5 . .
H17B C17 H17C 109.5 . .

loop_
_geom_bond_atom_site_label_1
_geom_bond_atom_site_label_2
_geom_bond_distance
_geom_bond_site_symmetry_2
C10 C9 1.544(6) .
C10 H10A 0.9600 .
C10 H10B 0.9600 .
C10 H10C 0.9600 .
C11 C9 1.538(7) .
C11 H11A 0.9600 .
C11 H11B 0.9600 .
C11 H11C 0.9600 .
C12 C9 1.506(6) .
C12 H12A 0.9600 .
C12 H12B 0.9600 .
C12 H12C 0.9600 .
C10' C9 1.490(7) .
C10' H10D 0.9600 .
C10' H10E 0.9600 .
C10' H10F 0.9600 .
C11' C9 1.541(7) .
C11' H11D 0.9600 .
C11' H11E 0.9600 .
C11' H11F 0.9600 .
C12' C9 1.537(7) .
C12' H12D 0.9600 .
C12' H12E 0.9600 .
C12' H12F 0.9600 .
Zn1 O5 1.971(2) .
Zn1 O4 2.022(3) 4_575
Zn1 O1 2.023(3) .
Zn1 O3 2.047(3) 2_545
Zn1 O2 2.052(3) 3_565
Zn1 Zn1 2.9721(7) 3_565
O1 C7 1.261(5) .
O2 C7 1.253(5) .
O2 Zn1 2.052(3) 3_565
O3 C8 1.244(5) .
O3 Zn1 2.047(3) 2
O4 C8 1.247(5) .
O4 Zn1 2.022(3) 4_576
O5 C13 1.245(3) .
N1 C13 1.332(6) .
N1 C14 1.434(7) .
N1 C16 1.442(7) .
N2 C13 1.318(6) .
N2 C17 1.428(7) .
N2 C15 1.440(7) .
C1 C2 1.370(6) .
C1 C6 1.388(5) .
C1 C7 1.502(5) .
C2 C3 1.396(6) .
C2 H2 0.9300 .
C3 C4 1.382(5) .
C3 C8 1.501(5) .
C4 C5 1.387(8) .
C4 H4 0.9300 .
C5 C6 1.397(8) .
C5 C9 1.540(4) .
C6 H6 0.9300 .
C14 C15 1.508(7) .
C14 H14A 0.9700 .
C14 H14B 0.9700 .
C15 H15A 0.9700 .
C15 H15B 0.9700 .
C16 H16A 0.9600 .
C16 H16B 0.9600 .
C16 H16C 0.9600 .
C17 H17A 0.9600 .
C17 H17B 0.9600 .
C17 H17C 0.9600 .

loop_
_geom_torsion_atom_site_label_1
_geom_torsion_atom_site_label_2
_geom_torsion_atom_site_label_3
_geom_torsion_atom_site_label_4
_geom_torsion
_geom_torsion_site_symmetry_1
_geom_torsion_site_symmetry_2
_geom_torsion_site_symmetry_3
_geom_torsion_site_symmetry_4
O5 Zn1 O1 C7 -173.2(3) . . . .
O4 Zn1 O1 C7 86.2(3) 4_575 . . .
O3 Zn1 O1 C7 -72.8(3) 2_545 . . .
O2 Zn1 O1 C7 7.7(6) 3_565 . . .
Zn1 Zn1 O1 C7 1.4(3) 3_565 . . .
O4 Zn1 O5 C13 -134.7(8) 4_575 . . .
O1 Zn1 O5 C13 135.8(8) . . . .
O3 Zn1 O5 C13 45.0(9) 2_545 . . .
O2 Zn1 O5 C13 -44.6(9) 3_565 . . .
Zn1 Zn1 O5 C13 -11.0(19) 3_565 . . .
C6 C1 C2 C3 0.1(8) . . . .
C7 C1 C2 C3 -177.6(4) . . . .
C1 C2 C3 C4 3.4(7) . . . .
C1 C2 C3 C8 -176.7(4) . . . .
C2 C3 C4 C5 -4.6(8) . . . .
C8 C3 C4 C5 175.5(5) . . . .
C3 C4 C5 C6 2.2(9) . . . .
C3 C4 C5 C9 -178.6(6) . . . .
C2 C1 C6 C5 -2.5(8) . . . .
C7 C1 C6 C5 175.2(5) . . . .
C4 C5 C6 C1 1.3(10) . . . .
C9 C5 C6 C1 -177.8(6) . . . .
Zn1 O2 C7 O1 -5.9(7) 3_565 . . .
Zn1 O2 C7 C1 173.9(3) 3_565 . . .
Zn1 O1 C7 O2 1.4(6) . . . .
Zn1 O1 C7 C1 -178.4(2) . . . .
C2 C1 C7 O2 30.5(6) . . . .
C6 C1 C7 O2 -147.1(4) . . . .
C2 C1 C7 O1 -149.7(4) . . . .
C6 C1 C7 O1 32.6(6) . . . .
Zn1 O3 C8 O4 -7.2(7) 2 . . .
Zn1 O3 C8 C3 172.3(3) 2 . . .
Zn1 O4 C8 O3 2.1(6) 4_576 . . .
Zn1 O4 C8 C3 -177.5(2) 4_576 . . .
C4 C3 C8 O3 -152.3(4) . . . .
C2 C3 C8 O3 27.8(6) . . . .
C4 C3 C8 O4 27.3(6) . . . .
C2 C3 C8 O4 -152.6(4) . . . .
C4 C5 C9 C10' 177.0(8) . . . .
C6 C5 C9 C10' -3.9(11) . . . .
C4 C5 C9 C12 -2.5(10) . . . .
C6 C5 C9 C12 176.6(7) . . . .
C4 C5 C9 C12' 53.1(8) . . . .
C6 C5 C9 C12' -127.8(8) . . . .
C4 C5 C9 C11 -125.1(8) . . . .
C6 C5 C9 C11 54.0(9) . . . .
C4 C5 C9 C11' -60.4(10) . . . .
C6 C5 C9 C11' 118.7(8) . . . .
C4 C5 C9 C10 119.5(7) . . . .
C6 C5 C9 C10 -61.4(10) . . . .
Zn1 O5 C13 N2 93.4(8) . . . .
Zn1 O5 C13 N1 -89.4(8) . . . .
C17 N2 C13 O5 -1.3(8) . . . .
C15 N2 C13 O5 175.6(5) . . . .
C17 N2 C13 N1 -178.9(6) . . . .
C15 N2 C13 N1 -2.0(6) . . . .
C14 N1 C13 O5 -174.8(5) . . . .
C16 N1 C13 O5 -0.6(8) . . . .
C14 N1 C13 N2 2.7(5) . . . .
C16 N1 C13 N2 176.9(6) . . . .
C13 N1 C14 C15 -2.3(9) . . . .
C16 N1 C14 C15 -176.4(6) . . . .
C13 N2 C15 C14 0.5(9) . . . .
C17 N2 C15 C14 177.5(6) . . . .
N1 C14 C15 N2 1.0(9) . . . .
